data_7038558
loop_
_publ_author_name
'Hausmann, David'
'Kuzmanoski, Ana'
'Feldmann, Claus'

_publ_section_title
;
 MnBr2/18-crown-6 coordination complexes showing high room temperature
 luminescence and quantum yield.
;
_journal_issue 15
_journal_name_full 'Dalton transactions (Cambridge, England : 2003)'
_journal_page_first 6541
_journal_page_last 6547
_journal_paper_doi 10.1039/c6dt00458j
_journal_volume 45
_journal_year 2016
_chemical_formula_sum 'C24 H48 Br6 Mn3 O12'
_chemical_formula_weight 1172.90
_chemical_name_systematic Mn3Br6(18-crown-6)2
_space_group_IT_number 14
_symmetry_cell_setting monoclinic
_symmetry_space_group_name_Hall '-P 2yn'
_symmetry_space_group_name_H-M 'P 1 21/n 1'
_atom_sites_solution_hydrogens geom
_atom_sites_solution_primary direct
_atom_sites_solution_secondary difmap
_audit_creation_method SHELXL-97
_audit_update_record
;
2016-01-22 deposited with the CCDC.
2016-02-24 downloaded from the CCDC.
;
_cell_angle_alpha 90.00
_cell_angle_beta 94.28(3)
_cell_angle_gamma 90.00
_cell_formula_units_Z 4
_cell_length_a 16.802(3)
_cell_length_b 10.888(2)
_cell_length_c 21.772(4)
_cell_measurement_reflns_used 6060
_cell_measurement_temperature 200(2)
_cell_measurement_theta_max 29.48
_cell_measurement_theta_min 1.85
_cell_volume 3971.9(13)
_computing_cell_refinement 'CELL, SELECT (STOE)'
_computing_data_collection 'EXPOSE (STOE)'
_computing_data_reduction 'INTEGRATE (STOE)'
_computing_molecular_graphics 'DIAMOND, Crystal Impact'
_computing_publication_material 'SHELXL-97 (Sheldrick, 1997)'
_computing_structure_refinement 'SHELXL-97 (Sheldrick, 1997)'
_computing_structure_solution 'SHELXS-97 (Sheldrick, 1990)'
_diffrn_ambient_temperature 200(2)
_diffrn_measured_fraction_theta_full 1.000
_diffrn_measured_fraction_theta_max 1.000
_diffrn_measurement_device_type 'STOE IPDS II'
_diffrn_measurement_method 'image plate'
_diffrn_radiation_monochromator graphite
_diffrn_radiation_source 'fine-focus sealed tube'
_diffrn_radiation_type MoK\a
_diffrn_radiation_wavelength 0.71073
_diffrn_reflns_av_R_equivalents 0.1062
_diffrn_reflns_av_sigmaI/netI 0.0375
_diffrn_reflns_limit_h_max 22
_diffrn_reflns_limit_h_min -22
_diffrn_reflns_limit_k_max 13
_diffrn_reflns_limit_k_min -14
_diffrn_reflns_limit_l_max 29
_diffrn_reflns_limit_l_min -29
_diffrn_reflns_number 140538
_diffrn_reflns_theta_full 28.28
_diffrn_reflns_theta_max 28.28
_diffrn_reflns_theta_min 1.48
_exptl_absorpt_coefficient_mu 7.04
_exptl_absorpt_correction_T_max 0.3961
_exptl_absorpt_correction_T_min 0.3235
_exptl_absorpt_correction_type numerical
_exptl_absorpt_process_details
'(X-RED, Data Reduction Program, Version 1.14, Stoe & Cie GmbH, Darmstadt 1999.; X-SHAPE, Crystal Optimisation for Numerical Absorption Correction, Version 1.06, Stoe & Cie GmbH, Darmstadt 1999.)'
_exptl_crystal_colour yellow
_exptl_crystal_density_diffrn 1.961
_exptl_crystal_density_method 'not measured'
_exptl_crystal_description block
_exptl_crystal_F_000 2292
_exptl_crystal_preparation Luminescent
_exptl_crystal_size_max 0.29
_exptl_crystal_size_mid 0.22
_exptl_crystal_size_min 0.18
_refine_diff_density_max 1.150
_refine_diff_density_min -0.661
_refine_diff_density_rms 0.142
_refine_ls_extinction_coef 0.0040(2)
_refine_ls_extinction_expression Fc^*^=kFc[1+0.001xFc^2^\l^3^/sin(2\q)]^-1/4^
_refine_ls_extinction_method SHELXL
_refine_ls_goodness_of_fit_ref 1.092
_refine_ls_hydrogen_treatment constr
_refine_ls_matrix_type full
_refine_ls_number_parameters 407
_refine_ls_number_reflns 9861
_refine_ls_number_restraints 0
_refine_ls_restrained_S_all 1.092
_refine_ls_R_factor_all 0.0779
_refine_ls_R_factor_gt 0.0538
_refine_ls_shift/su_max 0.001
_refine_ls_shift/su_mean 0.000
_refine_ls_structure_factor_coef Fsqd
_refine_ls_weighting_details 'calc w=1/[\s^2^(Fo^2^)+(0.0846P)^2^+0.0000P] where P=(Fo^2^+2Fc^2^)/3'
_refine_ls_weighting_scheme calc
_refine_ls_wR_factor_gt 0.1360
_refine_ls_wR_factor_ref 0.1486
_reflns_number_gt 7194
_reflns_number_total 9861
_reflns_threshold_expression >2sigma(I)
_cod_data_source_file c6dt00458j2.cif
_cod_data_source_block added_by_encifer
_cod_depositor_comments 'Adding full bibliography for 7038557--7038559.cif.'
_cod_original_cell_volume 3972.0(14)
_cod_original_sg_symbol_H-M P21/n
_cod_database_code 7038558

loop_
_symmetry_equiv_pos_as_xyz
'x, y, z'
'-x+1/2, y+1/2, -z+1/2'
'-x, -y, -z'
'x-1/2, -y-1/2, z-1/2'

loop_
_atom_site_label
_atom_site_type_symbol
_atom_site_fract_x
_atom_site_fract_y
_atom_site_fract_z
_atom_site_U_iso_or_equiv
_atom_site_adp_type
_atom_site_occupancy
_atom_site_symmetry_multiplicity
_atom_site_calc_flag
_atom_site_refinement_flags
Mn1 Mn 0.58802(5) 0.86764(7) -0.14989(4) 0.05252(19) Uani 1 1 d .
Mn2 Mn 0.70225(4) 0.64721(7) 0.02457(3) 0.04541(17) Uani 1 1 d .
Mn3 Mn 0.47836(5) 1.36917(7) -0.32859(3) 0.05022(19) Uani 1 1 d .
Br1 Br 0.63952(4) 1.06230(5) -0.10152(3) 0.06675(18) Uani 1 1 d .
Br2 Br 0.65500(3) 0.84659(5) -0.24887(3) 0.05598(15) Uani 1 1 d .
Br3 Br 0.43936(4) 0.86379(6) -0.16613(3) 0.06315(16) Uani 1 1 d .
Br4 Br 0.62026(4) 0.67075(5) -0.08884(3) 0.06031(16) Uani 1 1 d .
Br5 Br 0.77878(3) 0.62386(6) 0.13199(2) 0.05944(16) Uani 1 1 d .
Br6 Br 0.41834(4) 1.33876(6) -0.43681(3) 0.06955(18) Uani 1 1 d .
O1 O 0.7175(3) 0.8512(3) 0.01809(19) 0.0666(10) Uani 1 1 d .
O2 O 0.8219(2) 0.6847(4) -0.01946(17) 0.0633(10) Uani 1 1 d .
O3 O 0.7254(3) 0.4541(4) -0.0124(2) 0.0782(13) Uani 1 1 d .
O4 O 0.6061(3) 0.5103(5) 0.0503(2) 0.0820(14) Uani 1 1 d .
O5 O 0.6020(2) 0.7490(5) 0.0703(2) 0.0800(13) Uani 1 1 d .
O6 O 0.9006(5) 0.4517(9) -0.0454(3) 0.136(3) Uani 1 1 d .
O7 O 0.5630(2) 1.4001(4) -0.24353(17) 0.0615(9) Uani 1 1 d .
O8 O 0.5778(3) 1.2184(4) -0.32671(19) 0.0673(10) Uani 1 1 d .
O9 O 0.4334(3) 1.1798(5) -0.2965(2) 0.0790(12) Uani 1 1 d .
O10 O 0.3687(3) 1.3845(5) -0.2698(2) 0.0821(13) Uani 1 1 d .
O11 O 0.4382(3) 1.5670(4) -0.3243(2) 0.0834(14) Uani 1 1 d .
O12 O 0.5807(3) 1.4920(4) -0.35855(18) 0.0689(11) Uani 1 1 d .
C1 C 0.7963(5) 0.8934(6) 0.0069(4) 0.089(2) Uani 1 1 d .
H1A H 0.8323 0.8891 0.0450 0.107 Uiso 1 1 calc R
H1B H 0.7947 0.9792 -0.0082 0.107 Uiso 1 1 calc R
C2 C 0.8231(5) 0.8103(7) -0.0399(3) 0.087(2) Uani 1 1 d .
H2A H 0.7879 0.8192 -0.0782 0.105 Uiso 1 1 calc R
H2B H 0.8780 0.8327 -0.0493 0.105 Uiso 1 1 calc R
C3 C 0.8973(4) 0.6419(9) 0.0089(3) 0.095(3) Uani 1 1 d .
H3A H 0.9063 0.6785 0.0505 0.114 Uiso 1 1 calc R
H3B H 0.9410 0.6695 -0.0160 0.114 Uiso 1 1 calc R
C4 C 0.8993(4) 0.5065(10) 0.0140(3) 0.101(3) Uani 1 1 d .
H4A H 0.9474 0.4811 0.0400 0.121 Uiso 1 1 calc R
H4B H 0.8518 0.4777 0.0341 0.121 Uiso 1 1 calc R
C5 C 0.8391(10) 0.3765(13) -0.0626(5) 0.176(8) Uani 1 1 d .
H5A H 0.8364 0.3117 -0.0309 0.211 Uiso 1 1 calc R
H5B H 0.8508 0.3356 -0.1015 0.211 Uiso 1 1 calc R
C6 C 0.7619(6) 0.4331(8) -0.0715(3) 0.122(4) Uani 1 1 d .
H6A H 0.7263 0.3799 -0.0982 0.146 Uiso 1 1 calc R
H6B H 0.7672 0.5127 -0.0928 0.146 Uiso 1 1 calc R
C7 C 0.6796(7) 0.3520(7) 0.0097(5) 0.118(4) Uani 1 1 d .
H7A H 0.7152 0.2815 0.0203 0.141 Uiso 1 1 calc R
H7B H 0.6385 0.3256 -0.0226 0.141 Uiso 1 1 calc R
C8 C 0.6408(6) 0.3957(8) 0.0657(4) 0.116(4) Uani 1 1 d .
H8A H 0.5995 0.3367 0.0770 0.139 Uiso 1 1 calc R
H8B H 0.6811 0.4043 0.1011 0.139 Uiso 1 1 calc R
C9 C 0.5546(5) 0.5579(11) 0.0947(4) 0.117(4) Uani 1 1 d .
H9A H 0.5833 0.5630 0.1360 0.141 Uiso 1 1 calc R
H9B H 0.5071 0.5047 0.0972 0.141 Uiso 1 1 calc R
C10 C 0.5306(5) 0.6827(12) 0.0719(5) 0.122(4) Uani 1 1 d .
H10A H 0.5026 0.6778 0.0304 0.147 Uiso 1 1 calc R
H10B H 0.4947 0.7223 0.1001 0.147 Uiso 1 1 calc R
C11 C 0.5926(5) 0.8768(8) 0.0523(4) 0.098(3) Uani 1 1 d .
H11A H 0.5668 0.8836 0.0101 0.117 Uiso 1 1 calc R
H11B H 0.5596 0.9211 0.0809 0.117 Uiso 1 1 calc R
C12 C 0.6728(6) 0.9269(7) 0.0552(3) 0.096(3) Uani 1 1 d .
H12A H 0.6719 1.0123 0.0396 0.116 Uiso 1 1 calc R
H12B H 0.6965 0.9269 0.0982 0.116 Uiso 1 1 calc R
C13 C 0.5986(5) 1.2867(7) -0.2221(3) 0.086(2) Uani 1 1 d .
H13A H 0.5578 1.2348 -0.2043 0.103 Uiso 1 1 calc R
H13B H 0.6412 1.3039 -0.1893 0.103 Uiso 1 1 calc R
C14 C 0.6340(4) 1.2177(7) -0.2745(4) 0.094(2) Uani 1 1 d .
H14A H 0.6842 1.2577 -0.2848 0.112 Uiso 1 1 calc R
H14B H 0.6463 1.1321 -0.2618 0.112 Uiso 1 1 calc R
C15 C 0.5422(5) 1.1025(6) -0.3413(3) 0.0800(19) Uani 1 1 d .
H15A H 0.5839 1.0380 -0.3396 0.096 Uiso 1 1 calc R
H15B H 0.5163 1.1046 -0.3837 0.096 Uiso 1 1 calc R
C16 C 0.4838(4) 1.0739(6) -0.2984(4) 0.0805(19) Uani 1 1 d .
H16A H 0.4522 1.0010 -0.3123 0.097 Uiso 1 1 calc R
H16B H 0.5102 1.0567 -0.2571 0.097 Uiso 1 1 calc R
C17 C 0.3707(5) 1.1674(9) -0.2589(4) 0.101(3) Uani 1 1 d .
H17A H 0.3904 1.1681 -0.2149 0.121 Uiso 1 1 calc R
H17B H 0.3414 1.0898 -0.2678 0.121 Uiso 1 1 calc R
C18 C 0.3192(4) 1.2739(9) -0.2736(4) 0.100(3) Uani 1 1 d .
H18A H 0.2930 1.2653 -0.3157 0.120 Uiso 1 1 calc R
H18B H 0.2772 1.2794 -0.2442 0.120 Uiso 1 1 calc R
C19 C 0.3243(5) 1.4912(9) -0.2781(4) 0.105(3) Uani 1 1 d .
H19A H 0.2889 1.5013 -0.2441 0.126 Uiso 1 1 calc R
H19B H 0.2908 1.4874 -0.3174 0.126 Uiso 1 1 calc R
C20 C 0.3802(6) 1.5951(8) -0.2790(3) 0.101(3) Uani 1 1 d .
H20A H 0.3509 1.6715 -0.2906 0.122 Uiso 1 1 calc R
H20B H 0.4080 1.6067 -0.2377 0.122 Uiso 1 1 calc R
C21 C 0.4856(6) 1.6605(7) -0.3386(4) 0.101(3) Uani 1 1 d .
H21A H 0.5153 1.6928 -0.3010 0.121 Uiso 1 1 calc R
H21B H 0.4534 1.7280 -0.3582 0.121 Uiso 1 1 calc R
C22 C 0.5435(6) 1.6094(9) -0.3831(4) 0.113(4) Uani 1 1 d .
H22A H 0.5146 1.5938 -0.4237 0.136 Uiso 1 1 calc R
H22B H 0.5859 1.6705 -0.3890 0.136 Uiso 1 1 calc R
C23 C 0.6448(4) 1.5089(6) -0.3120(3) 0.0686(15) Uani 1 1 d .
H23A H 0.6694 1.5904 -0.3176 0.082 Uiso 1 1 calc R
H23B H 0.6861 1.4457 -0.3171 0.082 Uiso 1 1 calc R
C24 C 0.6176(4) 1.5004(5) -0.2488(3) 0.0648(14) Uani 1 1 d .
H24A H 0.6644 1.4889 -0.2190 0.078 Uiso 1 1 calc R
H24B H 0.5911 1.5782 -0.2385 0.078 Uiso 1 1 calc R

loop_
_atom_site_aniso_label
_atom_site_aniso_U_11
_atom_site_aniso_U_22
_atom_site_aniso_U_33
_atom_site_aniso_U_23
_atom_site_aniso_U_13
_atom_site_aniso_U_12
Mn1 0.0604(5) 0.0464(4) 0.0504(4) 0.0016(3) 0.0018(3) 0.0051(3)
Mn2 0.0451(4) 0.0476(4) 0.0438(4) 0.0001(3) 0.0051(3) -0.0007(3)
Mn3 0.0523(4) 0.0557(4) 0.0428(4) -0.0041(3) 0.0042(3) 0.0023(3)
Br1 0.0876(4) 0.0475(3) 0.0634(3) -0.0020(2) -0.0058(3) 0.0035(3)
Br2 0.0544(3) 0.0547(3) 0.0592(3) -0.0011(2) 0.0062(2) 0.0034(2)
Br3 0.0605(3) 0.0633(3) 0.0660(3) 0.0048(3) 0.0070(3) 0.0039(3)
Br4 0.0753(4) 0.0480(3) 0.0548(3) 0.0044(2) -0.0142(2) -0.0016(2)
Br5 0.0601(3) 0.0761(4) 0.0418(2) 0.0010(2) 0.0017(2) -0.0076(3)
Br6 0.0862(4) 0.0685(4) 0.0508(3) -0.0085(2) -0.0152(3) 0.0128(3)
O1 0.089(3) 0.047(2) 0.062(2) -0.0078(17) -0.004(2) 0.0035(19)
O2 0.0481(19) 0.086(3) 0.056(2) 0.0105(19) 0.0085(16) -0.0040(19)
O3 0.111(4) 0.055(2) 0.064(2) -0.0115(19) -0.023(2) 0.013(2)
O4 0.081(3) 0.098(3) 0.066(3) 0.018(2) -0.001(2) -0.038(3)
O5 0.054(2) 0.114(4) 0.073(3) -0.017(3) 0.014(2) 0.013(2)
O6 0.148(6) 0.197(9) 0.067(4) 0.011(4) 0.030(4) 0.111(6)
O7 0.066(2) 0.066(2) 0.0498(19) 0.0048(17) -0.0069(17) -0.0035(19)
O8 0.078(3) 0.059(2) 0.066(2) 0.0112(19) 0.011(2) 0.015(2)
O9 0.074(3) 0.092(3) 0.073(3) 0.003(2) 0.016(2) -0.024(2)
O10 0.076(3) 0.106(4) 0.067(3) -0.001(2) 0.018(2) 0.023(3)
O11 0.107(4) 0.062(3) 0.077(3) -0.009(2) -0.016(3) 0.022(3)
O12 0.088(3) 0.065(2) 0.053(2) 0.0071(18) 0.0010(19) -0.020(2)
C1 0.106(6) 0.059(4) 0.096(5) 0.012(4) -0.028(4) -0.037(4)
C2 0.088(5) 0.096(5) 0.078(4) 0.032(4) 0.003(4) -0.038(4)
C3 0.046(3) 0.180(9) 0.058(4) 0.006(5) 0.005(3) -0.004(4)
C4 0.074(4) 0.166(9) 0.063(4) 0.023(5) 0.010(3) 0.050(5)
C5 0.29(2) 0.174(13) 0.065(5) -0.017(6) -0.011(8) 0.167(14)
C6 0.207(10) 0.094(6) 0.057(4) -0.022(4) -0.033(5) 0.075(6)
C7 0.148(9) 0.050(4) 0.145(9) -0.004(5) -0.055(7) -0.009(4)
C8 0.140(8) 0.095(6) 0.104(6) 0.043(5) -0.040(6) -0.063(6)
C9 0.088(6) 0.182(10) 0.086(5) -0.013(6) 0.039(5) -0.069(6)
C10 0.053(4) 0.207(12) 0.109(7) -0.033(8) 0.024(4) -0.004(6)
C11 0.103(6) 0.105(6) 0.085(5) -0.026(4) 0.004(4) 0.057(5)
C12 0.146(8) 0.069(4) 0.070(4) -0.025(3) -0.023(4) 0.036(5)
C13 0.111(5) 0.069(4) 0.072(4) 0.023(3) -0.041(4) -0.014(4)
C14 0.071(4) 0.061(4) 0.143(7) 0.020(4) -0.025(4) 0.001(3)
C15 0.113(6) 0.054(3) 0.072(4) -0.002(3) 0.000(4) 0.016(4)
C16 0.087(4) 0.061(4) 0.092(5) 0.004(3) -0.009(4) -0.006(3)
C17 0.090(5) 0.111(6) 0.105(6) 0.014(5) 0.033(5) -0.019(5)
C18 0.065(4) 0.131(7) 0.109(6) -0.019(5) 0.040(4) -0.022(5)
C19 0.117(7) 0.115(7) 0.085(5) 0.010(5) 0.027(5) 0.040(6)
C20 0.160(8) 0.086(5) 0.059(4) -0.006(4) 0.018(4) 0.064(6)
C21 0.115(7) 0.073(5) 0.109(6) 0.036(4) -0.026(5) 0.013(5)
C22 0.115(7) 0.117(7) 0.101(6) 0.067(6) -0.035(5) -0.046(6)
C23 0.070(4) 0.062(3) 0.074(4) 0.002(3) 0.006(3) -0.013(3)
C24 0.071(4) 0.055(3) 0.065(3) -0.005(3) -0.013(3) -0.003(3)

loop_
_atom_type_symbol
_atom_type_description
_atom_type_scat_dispersion_real
_atom_type_scat_dispersion_imag
_atom_type_scat_source
C C 0.0033 0.0016 'International Tables Vol C Tables 4.2.6.8 and 6.1.1.4'
H H 0.0000 0.0000 'International Tables Vol C Tables 4.2.6.8 and 6.1.1.4'
O O 0.0106 0.0060 'International Tables Vol C Tables 4.2.6.8 and 6.1.1.4'
Mn Mn 0.3368 0.7283 'International Tables Vol C Tables 4.2.6.8 and 6.1.1.4'
Br Br -0.2901 2.4595 'International Tables Vol C Tables 4.2.6.8 and 6.1.1.4'

loop_
_geom_angle_atom_site_label_1
_geom_angle_atom_site_label_2
_geom_angle_atom_site_label_3
_geom_angle
Br1 Mn1 Br3 112.72(4)
Br1 Mn1 Br2 106.03(4)
Br3 Mn1 Br2 112.58(4)
Br1 Mn1 Br4 116.07(4)
Br3 Mn1 Br4 103.31(4)
Br2 Mn1 Br4 106.13(4)
O1 Mn2 O3 149.60(18)
O1 Mn2 O4 138.07(19)
O3 Mn2 O4 68.4(2)
O1 Mn2 O5 68.98(19)
O3 Mn2 O5 137.79(19)
O4 Mn2 O5 69.9(2)
O1 Mn2 O2 72.18(16)
O3 Mn2 O2 80.90(18)
O4 Mn2 O2 149.18(19)
O5 Mn2 O2 140.88(18)
O1 Mn2 Br5 95.89(11)
O3 Mn2 Br5 98.12(11)
O4 Mn2 Br5 91.55(11)
O5 Mn2 Br5 89.26(12)
O2 Mn2 Br5 90.19(10)
O1 Mn2 Br4 84.43(11)
O3 Mn2 Br4 81.76(10)
O4 Mn2 Br4 87.99(11)
O5 Mn2 Br4 90.53(12)
O2 Mn2 Br4 90.23(10)
Br5 Mn2 Br4 179.53(4)
O11 Mn3 O7 89.74(16)
O11 Mn3 O12 72.02(19)
O7 Mn3 O12 73.20(14)
O11 Mn3 O9 136.8(2)
O7 Mn3 O9 94.80(16)
O12 Mn3 O9 149.86(17)
O11 Mn3 O10 70.0(2)
O7 Mn3 O10 90.83(16)
O12 Mn3 O10 138.63(18)
O9 Mn3 O10 66.99(18)
O11 Mn3 O8 151.92(18)
O7 Mn3 O8 71.78(15)
O12 Mn3 O8 82.27(16)
O9 Mn3 O8 67.65(17)
O10 Mn3 O8 129.38(16)
O11 Mn3 Br6 93.69(12)
O7 Mn3 Br6 164.83(11)
O12 Mn3 Br6 93.81(10)
O9 Mn3 Br6 92.80(12)
O10 Mn3 Br6 104.24(13)
O8 Mn3 Br6 99.20(11)
Mn1 Br4 Mn2 128.12(3)
C12 O1 C1 116.5(6)
C12 O1 Mn2 118.4(5)
C1 O1 Mn2 116.0(4)
C2 O2 C3 114.0(6)
C2 O2 Mn2 109.1(4)
C3 O2 Mn2 121.6(4)
C7 O3 C6 115.6(7)
C7 O3 Mn2 118.4(5)
C6 O3 Mn2 122.5(4)
C8 O4 C9 114.7(7)
C8 O4 Mn2 110.3(5)
C9 O4 Mn2 113.5(5)
C10 O5 C11 115.1(7)
C10 O5 Mn2 114.7(5)
C11 O5 Mn2 114.4(4)
C5 O6 C4 116.2(9)
C13 O7 C24 115.3(5)
C13 O7 Mn3 111.0(3)
C24 O7 Mn3 114.3(3)
C15 O8 C14 114.7(5)
C15 O8 Mn3 109.3(4)
C14 O8 Mn3 116.6(4)
C17 O9 C16 114.5(6)
C17 O9 Mn3 122.8(5)
C16 O9 Mn3 120.0(4)
C19 O10 C18 112.7(7)
C19 O10 Mn3 115.4(5)
C18 O10 Mn3 112.3(4)
C21 O11 C20 115.6(7)
C21 O11 Mn3 121.9(5)
C20 O11 Mn3 116.2(5)
C23 O12 C22 114.3(5)
C23 O12 Mn3 114.2(3)
C22 O12 Mn3 107.2(4)
O1 C1 C2 104.8(5)
O2 C2 C1 111.2(6)
O2 C3 C4 111.6(6)
O6 C4 C3 110.5(7)
O6 C5 C6 116.2(10)
C5 C6 O3 112.2(6)
O3 C7 C8 107.4(6)
O4 C8 C7 106.4(6)
O4 C9 C10 105.5(7)
O5 C10 C9 105.5(7)
C12 C11 O5 105.5(6)
O1 C12 C11 106.8(6)
O7 C13 C14 110.9(5)
O8 C14 C13 108.9(5)
O8 C15 C16 110.0(6)
O9 C16 C15 106.1(5)
O9 C17 C18 104.8(7)
O10 C18 C17 108.4(6)
O10 C19 C20 108.1(7)
O11 C20 C19 107.7(6)
O11 C21 C22 106.7(7)
O12 C22 C21 110.5(6)
O12 C23 C24 112.3(5)
O7 C24 C23 111.3(5)

loop_
_geom_bond_atom_site_label_1
_geom_bond_atom_site_label_2
_geom_bond_distance
Mn1 Br1 2.4928(11)
Mn1 Br3 2.4967(12)
Mn1 Br2 2.5150(12)
Mn1 Br4 2.5589(10)
Mn2 O1 2.241(4)
Mn2 O3 2.295(4)
Mn2 O4 2.298(4)
Mn2 O5 2.304(4)
Mn2 O2 2.327(4)
Mn2 Br5 2.5959(12)
Mn2 Br4 2.7482(12)
Mn3 O11 2.261(4)
Mn3 O7 2.274(4)
Mn3 O12 2.310(4)
Mn3 O9 2.321(5)
Mn3 O10 2.327(4)
Mn3 O8 2.341(4)
Mn3 Br6 2.5147(11)
O1 C12 1.409(8)
O1 C1 1.440(9)
O2 C2 1.439(8)
O2 C3 1.445(8)
O3 C7 1.454(10)
O3 C6 1.483(10)
O4 C8 1.407(11)
O4 C9 1.442(10)
O5 C10 1.403(10)
O5 C11 1.451(9)
O6 C5 1.350(17)
O6 C4 1.427(10)
O7 C13 1.436(8)
O7 C24 1.437(7)
O8 C15 1.422(8)
O8 C14 1.422(8)
O9 C17 1.389(8)
O9 C16 1.433(8)
O10 C19 1.384(9)
O10 C18 1.462(9)
O11 C21 1.344(10)
O11 C20 1.470(9)
O12 C23 1.434(7)
O12 C22 1.504(9)
C1 C2 1.459(12)
C3 C4 1.479(12)
C5 C6 1.435(15)
C7 C8 1.503(15)
C9 C10 1.491(14)
C11 C12 1.450(12)
C13 C14 1.522(11)
C15 C16 1.439(10)
C17 C18 1.467(12)
C19 C20 1.471(13)
C21 C22 1.530(13)
C23 C24 1.485(9)
